data_7019513
loop_
_publ_author_name
'Xu, Wentao'
'Jiang, Feilong'
'Zhou, Youfu'
'Xiong, Kecai'
'Chen, Lian'
'Yang, Ming'
'Feng, Rui'
'Hong, Maochun'

_publ_section_title
;
 Three novel organic-inorganic complexes based on decavanadate
 [V(10)O(28)](6-) units: special water layers, open 3D frameworks and
 yellow/blue luminescences.
;
_journal_issue 25
_journal_name_full 'Dalton transactions (Cambridge, England : 2003)'
_journal_page_first 7737
_journal_page_last 7745
_journal_paper_doi 10.1039/c2dt30532a
_journal_volume 41
_journal_year 2012
_chemical_formula_moiety 'C14 H33 N21 O44 V10 Zn3'
_chemical_formula_sum 'C14 H33 N21 O44 V10 Zn3'
_chemical_formula_weight 1905.17
_chemical_name_systematic
;
?
;
_space_group_IT_number 2
_symmetry_cell_setting triclinic
_symmetry_space_group_name_Hall '-P 1'
_symmetry_space_group_name_H-M 'P -1'
_atom_sites_solution_hydrogens geom
_atom_sites_solution_primary direct
_atom_sites_solution_secondary difmap
_audit_creation_method SHELXL-97
_cell_angle_alpha 86.834(13)
_cell_angle_beta 72.509(8)
_cell_angle_gamma 78.682(12)
_cell_formula_units_Z 2
_cell_length_a 12.873(5)
_cell_length_b 14.831(6)
_cell_length_c 16.274(7)
_cell_measurement_reflns_used 2633
_cell_measurement_temperature 293(2)
_cell_measurement_theta_max 27.4835
_cell_measurement_theta_min 2.0847
_cell_volume 2906(2)
_computing_cell_refinement CrystalClear
_computing_data_collection 'CrystalClear (Rigaku, 2000)'
_computing_data_reduction CrystalClear
_computing_structure_refinement 'SHELXL-97 (Sheldrick, 1997)'
_computing_structure_solution 'SHELXS-97 (Sheldrick, 1990)'
_diffrn_ambient_temperature 293(2)
_diffrn_measured_fraction_theta_full 0.993
_diffrn_measured_fraction_theta_max 0.993
_diffrn_measurement_device_type 'Rigaku Mercury CCD area-detector'
_diffrn_measurement_method \w
_diffrn_radiation_monochromator graphite
_diffrn_radiation_source 'fine-focus sealed tube'
_diffrn_radiation_type MoK\a
_diffrn_radiation_wavelength 0.71073
_diffrn_reflns_av_R_equivalents 0.0463
_diffrn_reflns_av_sigmaI/netI 0.0936
_diffrn_reflns_limit_h_max 16
_diffrn_reflns_limit_h_min -16
_diffrn_reflns_limit_k_max 16
_diffrn_reflns_limit_k_min -19
_diffrn_reflns_limit_l_max 17
_diffrn_reflns_limit_l_min -21
_diffrn_reflns_number 22948
_diffrn_reflns_theta_full 27.48
_diffrn_reflns_theta_max 27.48
_diffrn_reflns_theta_min 2.08
_exptl_absorpt_coefficient_mu 2.864
_exptl_absorpt_correction_T_max 1.0000
_exptl_absorpt_correction_T_min 0.5220
_exptl_absorpt_correction_type multi-scan
_exptl_absorpt_process_details '(CrystalClear; Rigaku, 2000)'
_exptl_crystal_colour Yellow
_exptl_crystal_density_diffrn 2.200
_exptl_crystal_density_method 'not measured'
_exptl_crystal_description Prism
_exptl_crystal_F_000 1912
_exptl_crystal_size_max 0.2500
_exptl_crystal_size_mid 0.2000
_exptl_crystal_size_min 0.1800
_refine_diff_density_max 1.783
_refine_diff_density_min -0.937
_refine_diff_density_rms 0.162
_refine_ls_extinction_method SHELXL
_refine_ls_goodness_of_fit_ref 1.068
_refine_ls_hydrogen_treatment constr
_refine_ls_matrix_type full
_refine_ls_number_parameters 829
_refine_ls_number_reflns 13239
_refine_ls_number_restraints 0
_refine_ls_restrained_S_all 1.068
_refine_ls_R_factor_all 0.0957
_refine_ls_R_factor_gt 0.0630
_refine_ls_shift/su_max 0.001
_refine_ls_shift/su_mean 0.000
_refine_ls_structure_factor_coef Fsqd
_refine_ls_weighting_details 'calc w=1/[\s^2^(Fo^2^)+(0.0608P)^2^+6.8708P] where P=(Fo^2^+2Fc^2^)/3'
_refine_ls_weighting_scheme calc
_refine_ls_wR_factor_gt 0.1442
_refine_ls_wR_factor_ref 0.1711
_reflns_number_gt 9207
_reflns_number_total 13239
_reflns_threshold_expression >2sigma(I)
_cod_data_source_file c2dt30532a.txt
_cod_data_source_block 2
_cod_depositor_comments
;
The following automatic conversions were performed:

'_exptl_absorpt_correction_type' value 'Multi-scan' changed to
'multi-scan' according to
/home/saulius/struct/CIF-dictionaries/cif_core.dic dictionary named
'cif_core.dic' version 2.4.1 from 2010-06-29.

Automatic conversion script
Id: cif_fix_values 1891 2012-01-12 08:04:46Z andrius 
;
_cod_original_sg_symbol_H-M P-1
_cod_database_code 7019513

loop_
_symmetry_equiv_pos_as_xyz
'x, y, z'
'-x, -y, -z'

loop_
_atom_site_label
_atom_site_type_symbol
_atom_site_fract_x
_atom_site_fract_y
_atom_site_fract_z
_atom_site_U_iso_or_equiv
_atom_site_adp_type
_atom_site_occupancy
_atom_site_symmetry_multiplicity
_atom_site_calc_flag
_atom_site_refinement_flags
Zn1 Zn 0.46083(6) 0.21907(5) 0.28136(5) 0.02340(17) Uani 1 1 d .
Zn2 Zn 0.76402(6) 0.23699(5) 0.23505(5) 0.02353(17) Uani 1 1 d .
Zn3 Zn 1.06657(6) 0.25014(5) 0.19971(5) 0.02452(17) Uani 1 1 d .
V6 V 1.29353(8) -0.22659(7) 0.15782(6) 0.0182(2) Uani 1 1 d .
V1 V 1.23384(9) -0.09065(7) 0.31826(6) 0.0196(2) Uani 1 1 d .
V5 V 1.21398(9) -0.29717(7) 0.35785(6) 0.0197(2) Uani 1 1 d .
V4 V 1.05999(9) -0.28529(7) 0.23195(7) 0.0211(2) Uani 1 1 d .
V8 V 1.27594(9) -0.43440(7) 0.19245(7) 0.0207(2) Uani 1 1 d .
V3 V 1.08079(9) -0.07843(7) 0.20041(7) 0.0217(2) Uani 1 1 d .
V7 V 1.44607(9) -0.23839(7) 0.28169(6) 0.0201(2) Uani 1 1 d .
V10 V 1.50620(9) -0.37584(7) 0.12865(7) 0.0233(2) Uani 1 1 d .
V2 V 1.00209(9) -0.14777(7) 0.38462(7) 0.0223(2) Uani 1 1 d .
V9 V 1.42647(9) -0.44608(7) 0.31257(7) 0.0228(2) Uani 1 1 d .
O15 O 1.3578(3) -0.1525(3) 0.2185(3) 0.0201(8) Uani 1 1 d .
O13 O 1.2104(3) -0.3175(3) 0.1472(2) 0.0200(9) Uani 1 1 d .
O11 O 1.2254(4) -0.1381(3) 0.1126(3) 0.0215(9) Uani 1 1 d .
O16 O 1.2963(3) -0.2074(3) 0.3683(2) 0.0183(8) Uani 1 1 d .
O22 O 1.4766(3) -0.3440(3) 0.3422(3) 0.0207(9) Uani 1 1 d .
O8 O 1.0272(3) -0.1810(3) 0.1743(3) 0.0219(9) Uani 1 1 d .
O27 O 1.5354(3) -0.4591(3) 0.2091(3) 0.0240(9) Uani 1 1 d .
O24 O 1.3368(4) -0.5037(3) 0.2695(3) 0.0245(9) Uani 1 1 d .
O5 O 0.9718(4) -0.0656(3) 0.3043(3) 0.0235(9) Uani 1 1 d .
O2 O 1.1046(4) -0.0813(3) 0.4044(3) 0.0221(9) Uani 1 1 d .
O3 O 1.1721(4) -0.0220(3) 0.2431(3) 0.0239(9) Uani 1 1 d .
O25 O 1.4038(4) -0.4411(3) 0.1066(3) 0.0232(9) Uani 1 1 d .
O10 O 1.1609(3) -0.1984(3) 0.2736(2) 0.0183(8) Uani 1 1 d .
O14 O 1.1486(3) -0.3745(3) 0.2964(3) 0.0217(9) Uani 1 1 d .
O18 O 1.2813(4) -0.3875(3) 0.4019(3) 0.0243(9) Uani 1 1 d .
O20 O 1.4140(4) -0.2674(3) 0.0820(3) 0.0236(9) Uani 1 1 d .
O19 O 1.3447(3) -0.3270(3) 0.2421(2) 0.0185(8) Uani 1 1 d .
O23 O 1.5449(3) -0.2815(3) 0.1802(3) 0.0243(9) Uani 1 1 d .
O29 O 0.3187(4) 0.3254(3) 0.3148(3) 0.0281(10) Uani 1 1 d .
O1 O 1.2980(4) -0.0206(3) 0.3473(3) 0.0285(10) Uani 1 1 d .
N17 N 0.9754(4) 0.1784(4) 0.3026(3) 0.0231(11) Uani 1 1 d .
O7 O 0.9631(4) -0.2422(3) 0.3350(3) 0.0240(9) Uani 1 1 d .
O34 O 1.2026(4) 0.1403(3) 0.1769(3) 0.0267(10) Uani 1 1 d .
O9 O 1.0940(3) -0.2568(3) 0.4335(3) 0.0226(9) Uani 1 1 d .
N7 N 0.5262(4) 0.2665(3) 0.3733(3) 0.0227(11) Uani 1 1 d .
N11 N 1.0046(4) 0.2055(3) 0.1044(3) 0.0213(10) Uani 1 1 d .
O28 O 1.6100(4) -0.3998(3) 0.0442(3) 0.0343(11) Uani 1 1 d .
O12 O 0.9955(4) -0.3534(3) 0.2011(3) 0.0317(11) Uani 1 1 d .
O6 O 1.0351(4) -0.0016(3) 0.1409(3) 0.0322(11) Uani 1 1 d .
O17 O 1.5090(4) -0.1696(3) 0.3130(3) 0.0299(10) Uani 1 1 d .
O21 O 1.2115(4) -0.5046(3) 0.1636(3) 0.0294(10) Uani 1 1 d .
O4 O 0.8976(4) -0.1230(3) 0.4688(3) 0.0321(11) Uani 1 1 d .
O33 O 1.1767(4) 0.3215(3) 0.1068(3) 0.0381(12) Uani 1 1 d .
O31 O 0.4048(4) 0.1599(3) 0.1914(3) 0.0364(12) Uani 1 1 d .
N1 N 0.5942(4) 0.1032(3) 0.2594(3) 0.0246(11) Uani 1 1 d .
O30 O 0.3554(4) 0.1458(3) 0.3752(3) 0.0372(12) Uani 1 1 d .
N9 N 0.5532(5) 0.3152(4) 0.4875(3) 0.0266(12) Uani 1 1 d .
H9N H 0.5420 0.3321 0.5409 0.032 Uiso 1 1 calc R
N14 N 0.9352(4) 0.3677(4) 0.2193(3) 0.0262(11) Uani 1 1 d .
N12N N 0.9849(5) 0.1714(4) -0.0171(3) 0.0326(13) Uani 1 1 d .
H12N H 0.9992 0.1593 -0.0721 0.039 Uiso 1 1 calc R
N4 N 0.5446(4) 0.2958(4) 0.1788(3) 0.0256(11) Uani 1 1 d .
N10 N 0.8959(4) 0.1986(4) 0.1182(3) 0.0246(11) Uani 1 1 d .
N16 N 0.8670(4) 0.1689(4) 0.3140(3) 0.0246(11) Uani 1 1 d .
N20 N 1.5467(5) 0.0037(4) 0.0905(4) 0.0376(14) Uani 1 1 d .
C5 C 0.4786(5) 0.2916(4) 0.4538(4) 0.0261(13) Uani 1 1 d .
H5 H 0.4026 0.2930 0.4840 0.031 Uiso 1 1 calc R
N8 N 0.6353(4) 0.2767(4) 0.3537(3) 0.0253(11) Uani 1 1 d .
O32 O 1.1219(4) 0.3076(4) 0.2919(3) 0.0447(13) Uani 1 1 d .
N5 N 0.6536(4) 0.3050(4) 0.1617(3) 0.0268(12) Uani 1 1 d .
N13 N 0.8254(5) 0.3641(4) 0.2326(4) 0.0272(12) Uani 1 1 d .
N6 N 0.5881(5) 0.3801(4) 0.0637(3) 0.0305(13) Uani 1 1 d .
H6N H 0.5841 0.4137 0.0181 0.037 Uiso 1 1 calc R
N2 N 0.7040(4) 0.1092(4) 0.2360(4) 0.0271(12) Uani 1 1 d .
N15 N 0.8404(6) 0.5069(4) 0.2266(4) 0.0439(16) Uani 1 1 d .
H15N H 0.8236 0.5674 0.2263 0.053 Uiso 1 1 calc R
C1 C 0.5886(6) 0.0163(4) 0.2728(5) 0.0335(16) Uani 1 1 d .
H1 H 0.5219 -0.0075 0.2903 0.040 Uiso 1 1 calc R
N19 N 1.5266(5) -0.0844(4) 0.0978(4) 0.0341(13) Uani 1 1 d .
H19N H 1.4715 -0.1031 0.1371 0.041 Uiso 1 1 calc R
N3 N 0.6915(5) -0.0343(4) 0.2580(4) 0.0389(15) Uani 1 1 d .
H3N H 0.7097 -0.0944 0.2621 0.047 Uiso 1 1 calc R
N18 N 0.9178(5) 0.1096(4) 0.4238(3) 0.0310(13) Uani 1 1 d .
H18N H 0.9164 0.0822 0.4733 0.037 Uiso 1 1 calc R
C12 C 1.0023(6) 0.1416(5) 0.3704(4) 0.0313(15) Uani 1 1 d .
H12 H 1.0723 0.1384 0.3797 0.038 Uiso 1 1 calc R
C2 C 0.7615(6) 0.0267(5) 0.2354(5) 0.0389(17) Uani 1 1 d .
H2 H 0.8400 0.0113 0.2214 0.047 Uiso 1 1 calc R
C7 C 0.8882(6) 0.1768(5) 0.0435(4) 0.0360(17) Uani 1 1 d .
H7 H 0.8222 0.1664 0.0341 0.043 Uiso 1 1 calc R
C3 C 0.5076(6) 0.3432(4) 0.1188(4) 0.0296(15) Uani 1 1 d .
H3 H 0.4341 0.3502 0.1153 0.036 Uiso 1 1 calc R
C6 C 0.6472(6) 0.3076(5) 0.4236(4) 0.0326(15) Uani 1 1 d .
H6 H 0.7138 0.3225 0.4279 0.039 Uiso 1 1 calc R
C4 C 0.6773(6) 0.3545(5) 0.0935(4) 0.0323(15) Uani 1 1 d .
H4 H 0.7477 0.3709 0.0676 0.039 Uiso 1 1 calc R
C11 C 0.8357(6) 0.1270(5) 0.3883(4) 0.0302(14) Uani 1 1 d .
H11 H 0.7646 0.1114 0.4129 0.036 Uiso 1 1 calc R
C14 C 1.6031(7) -0.1376(5) 0.0365(5) 0.0395(18) Uani 1 1 d .
H14 H 1.6053 -0.2009 0.0282 0.047 Uiso 1 1 calc R
C8 C 1.0560(6) 0.1881(5) 0.0228(4) 0.0308(15) Uani 1 1 d .
H8 H 1.1327 0.1875 -0.0042 0.037 Uiso 1 1 calc R
C10 C 0.9412(6) 0.4550(5) 0.2162(5) 0.0350(16) Uani 1 1 d .
H10 H 1.0074 0.4782 0.2078 0.042 Uiso 1 1 calc R
C9 C 0.7696(6) 0.4473(5) 0.2377(5) 0.0373(17) Uani 1 1 d .
H9 H 0.6917 0.4641 0.2477 0.045 Uiso 1 1 calc R
N21 N 1.6761(5) -0.0885(4) -0.0116(4) 0.0378(14) Uani 1 1 d .
C13 C 1.6369(6) -0.0031(5) 0.0240(5) 0.0380(17) Uani 1 1 d .
H13 H 1.6718 0.0478 0.0027 0.046 Uiso 1 1 calc R
O26 O 1.4727(4) -0.5239(3) 0.3719(3) 0.0364(12) Uani 1 1 d .
O1W O 1.7579(4) -0.2055(3) 0.3215(3) 0.0416(13) Uani 1 1 d .
O2W O 1.8907(5) -0.5731(5) -0.0155(4) 0.0574(16) Uani 1 1 d .
O3W O 1.8874(5) -0.3933(4) 0.0288(4) 0.0569(16) Uani 1 1 d .
O4W O 1.6202(5) -0.1034(4) 0.4668(3) 0.0462(13) Uani 1 1 d .
O5W O 0.9854(5) 0.5053(4) 0.5954(4) 0.0603(17) Uani 1 1 d .
O7W O 1.3145(4) 0.3647(4) 0.6435(4) 0.0527(15) Uani 1 1 d .
O6W O 0.1953(6) 0.3134(5) 0.4873(4) 0.0674(18) Uani 1 1 d .
O9W O 1.7622(5) -0.2782(6) 0.1556(5) 0.091(3) Uani 1 1 d .
O8W O 1.2299(11) 0.5108(7) 0.5580(5) 0.140(5) Uani 1 1 d .
O10W O 1.3931(5) -0.0801(4) 0.4938(3) 0.0488(14) Uani 1 1 d .
HA29 H 0.3067 0.3791 0.2930 0.059 Uiso 1 1 d R
HB29 H 0.3068 0.3340 0.3689 0.059 Uiso 1 1 d R
HA34 H 1.2110 0.0832 0.1893 0.059 Uiso 1 1 d R
HB34 H 1.2506 0.1458 0.1284 0.059 Uiso 1 1 d R
HA33 H 1.2164 0.3593 0.1128 0.059 Uiso 1 1 d R
HB33 H 1.1983 0.3069 0.0533 0.059 Uiso 1 1 d R
HA31 H 0.3813 0.1927 0.1570 0.059 Uiso 1 1 d R
HB31 H 0.4471 0.1129 0.1636 0.059 Uiso 1 1 d R
HA30 H 0.2983 0.1761 0.4129 0.059 Uiso 1 1 d R
HB30 H 0.3315 0.1046 0.3550 0.059 Uiso 1 1 d R
HA32 H 1.1610 0.2757 0.3221 0.059 Uiso 1 1 d R
HB32 H 1.0735 0.3556 0.3144 0.059 Uiso 1 1 d R

loop_
_atom_site_aniso_label
_atom_site_aniso_U_11
_atom_site_aniso_U_22
_atom_site_aniso_U_33
_atom_site_aniso_U_23
_atom_site_aniso_U_13
_atom_site_aniso_U_12
Zn1 0.0214(4) 0.0231(4) 0.0264(4) -0.0005(3) -0.0080(3) -0.0042(3)
Zn2 0.0204(4) 0.0268(4) 0.0237(4) 0.0007(3) -0.0071(3) -0.0045(3)
Zn3 0.0225(4) 0.0279(4) 0.0244(4) 0.0005(3) -0.0084(3) -0.0053(3)
V6 0.0195(5) 0.0176(5) 0.0168(5) 0.0001(4) -0.0052(4) -0.0022(4)
V1 0.0222(5) 0.0153(5) 0.0220(5) -0.0018(4) -0.0081(4) -0.0021(4)
V5 0.0211(5) 0.0175(5) 0.0191(5) 0.0024(4) -0.0056(4) -0.0019(4)
V4 0.0217(5) 0.0188(5) 0.0242(5) -0.0018(4) -0.0090(4) -0.0036(4)
V8 0.0241(6) 0.0158(5) 0.0237(5) -0.0013(4) -0.0095(4) -0.0030(4)
V3 0.0253(6) 0.0173(5) 0.0226(5) -0.0003(4) -0.0103(4) 0.0010(4)
V7 0.0206(5) 0.0181(5) 0.0231(5) -0.0014(4) -0.0088(4) -0.0031(4)
V10 0.0222(6) 0.0221(5) 0.0226(5) -0.0033(4) -0.0044(4) 0.0002(4)
V2 0.0211(5) 0.0233(5) 0.0204(5) -0.0025(4) -0.0051(4) -0.0004(4)
V9 0.0266(6) 0.0163(5) 0.0266(5) 0.0016(4) -0.0120(5) -0.0004(4)
O15 0.023(2) 0.0153(19) 0.023(2) 0.0005(16) -0.0072(17) -0.0033(17)
O13 0.019(2) 0.021(2) 0.019(2) -0.0069(16) -0.0069(17) 0.0019(17)
O11 0.025(2) 0.017(2) 0.021(2) 0.0040(16) -0.0058(17) -0.0031(17)
O16 0.016(2) 0.018(2) 0.019(2) -0.0029(16) -0.0054(16) -0.0001(16)
O22 0.020(2) 0.019(2) 0.023(2) -0.0023(16) -0.0104(17) 0.0024(17)
O8 0.025(2) 0.020(2) 0.022(2) -0.0013(17) -0.0102(18) -0.0026(18)
O27 0.020(2) 0.025(2) 0.027(2) -0.0015(18) -0.0105(18) 0.0013(18)
O24 0.028(2) 0.016(2) 0.030(2) 0.0005(17) -0.0121(19) -0.0013(18)
O5 0.024(2) 0.024(2) 0.020(2) -0.0037(17) -0.0047(18) -0.0014(18)
O2 0.027(2) 0.019(2) 0.020(2) -0.0041(16) -0.0090(18) 0.0011(18)
O3 0.031(3) 0.015(2) 0.027(2) -0.0004(17) -0.0117(19) 0.0011(18)
O25 0.029(2) 0.018(2) 0.019(2) -0.0046(16) -0.0044(18) 0.0010(18)
O10 0.019(2) 0.0153(19) 0.019(2) -0.0009(16) -0.0054(16) 0.0001(16)
O14 0.022(2) 0.019(2) 0.025(2) -0.0001(17) -0.0095(18) -0.0010(17)
O18 0.033(3) 0.019(2) 0.021(2) 0.0037(17) -0.0090(19) -0.0056(19)
O20 0.024(2) 0.022(2) 0.021(2) -0.0027(17) -0.0039(18) -0.0009(18)
O19 0.020(2) 0.0144(19) 0.021(2) -0.0047(16) -0.0086(17) 0.0021(16)
O23 0.020(2) 0.026(2) 0.025(2) -0.0003(18) -0.0042(18) -0.0046(18)
O29 0.029(3) 0.020(2) 0.035(3) 0.0005(19) -0.012(2) -0.0024(19)
O1 0.033(3) 0.019(2) 0.036(3) -0.0030(19) -0.011(2) -0.0099(19)
N17 0.020(3) 0.031(3) 0.020(3) 0.006(2) -0.008(2) -0.008(2)
O7 0.025(2) 0.020(2) 0.027(2) 0.0007(17) -0.0106(19) -0.0012(18)
O34 0.024(2) 0.023(2) 0.030(2) 0.0039(18) -0.0035(19) -0.0036(18)
O9 0.022(2) 0.022(2) 0.021(2) 0.0001(17) -0.0031(17) -0.0010(18)
N7 0.020(3) 0.024(3) 0.022(3) -0.006(2) -0.002(2) -0.002(2)
N11 0.020(3) 0.026(3) 0.020(2) -0.001(2) -0.008(2) -0.006(2)
O28 0.029(3) 0.033(3) 0.035(3) -0.007(2) -0.002(2) -0.002(2)
O12 0.029(3) 0.029(2) 0.043(3) -0.006(2) -0.018(2) -0.005(2)
O6 0.040(3) 0.028(2) 0.030(2) 0.006(2) -0.015(2) -0.002(2)
O17 0.031(3) 0.028(2) 0.035(3) -0.001(2) -0.014(2) -0.008(2)
O21 0.035(3) 0.022(2) 0.034(3) -0.0039(19) -0.013(2) -0.006(2)
O4 0.026(3) 0.041(3) 0.023(2) -0.003(2) -0.0021(19) 0.002(2)
O33 0.041(3) 0.036(3) 0.034(3) 0.004(2) -0.002(2) -0.017(2)
O31 0.034(3) 0.040(3) 0.039(3) -0.015(2) -0.016(2) -0.002(2)
N1 0.020(3) 0.020(3) 0.034(3) 0.001(2) -0.009(2) -0.005(2)
O30 0.040(3) 0.029(3) 0.039(3) -0.002(2) -0.003(2) -0.014(2)
N9 0.027(3) 0.032(3) 0.020(3) -0.004(2) -0.007(2) -0.002(2)
N14 0.023(3) 0.023(3) 0.032(3) 0.003(2) -0.006(2) -0.006(2)
N12N 0.036(3) 0.042(3) 0.020(3) -0.007(2) -0.010(2) -0.004(3)
N4 0.027(3) 0.030(3) 0.020(3) 0.003(2) -0.010(2) -0.003(2)
N10 0.020(3) 0.031(3) 0.023(3) 0.000(2) -0.009(2) -0.002(2)
N16 0.019(3) 0.030(3) 0.024(3) 0.003(2) -0.005(2) -0.004(2)
N20 0.039(4) 0.035(3) 0.038(3) -0.002(3) -0.006(3) -0.014(3)
C5 0.021(3) 0.028(3) 0.026(3) -0.005(3) -0.002(3) -0.006(3)
N8 0.025(3) 0.032(3) 0.020(3) -0.002(2) -0.006(2) -0.008(2)
O32 0.033(3) 0.060(4) 0.046(3) -0.010(3) -0.020(2) -0.007(3)
N5 0.023(3) 0.032(3) 0.026(3) 0.004(2) -0.011(2) -0.005(2)
N13 0.024(3) 0.022(3) 0.035(3) 0.001(2) -0.010(2) -0.005(2)
N6 0.042(4) 0.025(3) 0.025(3) 0.004(2) -0.013(3) -0.004(3)
N2 0.020(3) 0.025(3) 0.035(3) 0.002(2) -0.009(2) 0.000(2)
N15 0.045(4) 0.019(3) 0.065(5) -0.009(3) -0.015(3) 0.001(3)
C1 0.035(4) 0.022(3) 0.042(4) -0.003(3) -0.012(3) -0.001(3)
N19 0.032(3) 0.037(3) 0.031(3) 0.010(3) -0.003(3) -0.014(3)
N3 0.046(4) 0.017(3) 0.052(4) 0.001(3) -0.017(3) 0.001(3)
N18 0.038(3) 0.031(3) 0.025(3) 0.003(2) -0.013(3) -0.002(3)
C12 0.030(4) 0.038(4) 0.028(3) 0.002(3) -0.014(3) -0.003(3)
C2 0.030(4) 0.031(4) 0.058(5) -0.003(3) -0.018(4) -0.001(3)
C7 0.031(4) 0.046(4) 0.032(4) -0.012(3) -0.013(3) 0.000(3)
C3 0.038(4) 0.027(3) 0.028(3) 0.003(3) -0.019(3) -0.003(3)
C6 0.031(4) 0.040(4) 0.030(4) -0.003(3) -0.014(3) -0.007(3)
C4 0.029(4) 0.039(4) 0.031(4) 0.007(3) -0.012(3) -0.008(3)
C11 0.027(4) 0.031(3) 0.029(3) 0.005(3) -0.003(3) -0.006(3)
C14 0.049(5) 0.026(4) 0.038(4) -0.005(3) -0.007(4) 0.000(3)
C8 0.025(4) 0.039(4) 0.026(3) -0.011(3) -0.004(3) -0.004(3)
C10 0.034(4) 0.026(3) 0.045(4) -0.003(3) -0.007(3) -0.011(3)
C9 0.027(4) 0.028(4) 0.055(5) -0.003(3) -0.013(3) 0.003(3)
N21 0.030(3) 0.036(3) 0.042(4) 0.008(3) -0.003(3) -0.008(3)
C13 0.038(4) 0.038(4) 0.035(4) -0.001(3) 0.001(3) -0.017(3)
O26 0.048(3) 0.027(2) 0.038(3) 0.007(2) -0.023(2) 0.000(2)
O1W 0.029(3) 0.037(3) 0.059(3) 0.003(2) -0.020(3) 0.001(2)
O2W 0.053(4) 0.080(4) 0.042(3) 0.008(3) -0.010(3) -0.026(3)
O3W 0.068(4) 0.050(4) 0.054(4) 0.007(3) -0.021(3) -0.011(3)
O4W 0.050(4) 0.047(3) 0.040(3) 0.003(2) -0.014(3) -0.008(3)
O5W 0.059(4) 0.057(4) 0.075(4) 0.031(3) -0.021(3) -0.043(3)
O7W 0.029(3) 0.046(3) 0.085(4) -0.012(3) -0.019(3) -0.005(3)
O6W 0.070(5) 0.074(5) 0.049(4) 0.001(3) 0.001(3) -0.022(4)
O9W 0.034(4) 0.165(8) 0.077(5) -0.050(5) -0.020(4) -0.004(4)
O8W 0.248(14) 0.126(8) 0.081(6) 0.063(6) -0.071(8) -0.101(9)
O10W 0.049(4) 0.059(4) 0.038(3) 0.003(3) -0.008(3) -0.018(3)

loop_
_atom_type_symbol
_atom_type_description
_atom_type_scat_dispersion_real
_atom_type_scat_dispersion_imag
_atom_type_scat_source
C C 0.0033 0.0016 'International Tables Vol C Tables 4.2.6.8 and 6.1.1.4'
H H 0.0000 0.0000 'International Tables Vol C Tables 4.2.6.8 and 6.1.1.4'
N N 0.0061 0.0033 'International Tables Vol C Tables 4.2.6.8 and 6.1.1.4'
O O 0.0106 0.0060 'International Tables Vol C Tables 4.2.6.8 and 6.1.1.4'
V V 0.3005 0.5294 'International Tables Vol C Tables 4.2.6.8 and 6.1.1.4'
Zn Zn 0.2839 1.4301 'International Tables Vol C Tables 4.2.6.8 and 6.1.1.4'

loop_
_geom_angle_atom_site_label_1
_geom_angle_atom_site_label_2
_geom_angle_atom_site_label_3
_geom_angle
N4 Zn1 O31 87.4(2)
N4 Zn1 O29 92.29(19)
O31 Zn1 O29 93.01(17)
N4 Zn1 O30 170.7(2)
O31 Zn1 O30 85.3(2)
O29 Zn1 O30 82.20(19)
N4 Zn1 N7 94.6(2)
O31 Zn1 N7 174.70(19)
O29 Zn1 N7 91.79(18)
O30 Zn1 N7 93.09(19)
N4 Zn1 N1 94.2(2)
O31 Zn1 N1 87.25(19)
O29 Zn1 N1 173.49(19)
O30 Zn1 N1 91.3(2)
N7 Zn1 N1 87.73(19)
N10 Zn2 N8 178.35(19)
N10 Zn2 N13 87.4(2)
N8 Zn2 N13 91.4(2)
N10 Zn2 N2 91.9(2)
N8 Zn2 N2 89.2(2)
N13 Zn2 N2 179.3(2)
N10 Zn2 N16 91.71(19)
N8 Zn2 N16 87.1(2)
N13 Zn2 N16 91.8(2)
N2 Zn2 N16 88.27(19)
N10 Zn2 N5 91.08(19)
N8 Zn2 N5 90.1(2)
N13 Zn2 N5 89.3(2)
N2 Zn2 N5 90.7(2)
N16 Zn2 N5 177.1(2)
O34 Zn3 N17 90.65(19)
O34 Zn3 O32 91.01(19)
N17 Zn3 O32 86.9(2)
O34 Zn3 O33 85.00(19)
N17 Zn3 O33 171.09(19)
O32 Zn3 O33 85.4(2)
O34 Zn3 N11 93.65(18)
N17 Zn3 N11 95.92(19)
O32 Zn3 N11 174.5(2)
O33 Zn3 N11 92.13(19)
O34 Zn3 N14 176.39(19)
N17 Zn3 N14 92.6(2)
O32 Zn3 N14 87.7(2)
O33 Zn3 N14 91.5(2)
N11 Zn3 N14 87.5(2)
O20 V6 O11 106.8(2)
O20 V6 O13 98.81(19)
O11 V6 O13 97.50(19)
O20 V6 O15 95.55(19)
O11 V6 O15 96.98(18)
O13 V6 O15 155.71(17)
O20 V6 O19 87.62(18)
O11 V6 O19 165.58(19)
O13 V6 O19 80.89(16)
O15 V6 O19 80.23(16)
O20 V6 O10 165.45(18)
O11 V6 O10 87.63(18)
O13 V6 O10 80.99(16)
O15 V6 O10 80.23(16)
O19 V6 O10 77.96(15)
O20 V6 V3 145.18(15)
O11 V6 V3 38.49(14)
O13 V6 V3 90.43(13)
O15 V6 V3 88.85(13)
O19 V6 V3 127.09(12)
O10 V6 V3 49.14(10)
O20 V6 V10 38.36(14)
O11 V6 V10 145.13(15)
O13 V6 V10 90.51(12)
O15 V6 V10 88.68(12)
O19 V6 V10 49.26(11)
O10 V6 V10 127.21(11)
V3 V6 V10 175.97(4)
O1 V1 O2 103.6(2)
O1 V1 O3 102.5(2)
O2 V1 O3 94.53(19)
O1 V1 O16 99.8(2)
O2 V1 O16 90.72(18)
O3 V1 O16 155.20(17)
O1 V1 O15 99.2(2)
O2 V1 O15 155.28(18)
O3 V1 O15 89.72(18)
O16 V1 O15 75.98(16)
O1 V1 O10 174.2(2)
O2 V1 O10 80.77(17)
O3 V1 O10 80.78(16)
O16 V1 O10 76.16(15)
O15 V1 O10 75.89(15)
O1 V1 V7 89.42(17)
O2 V1 V7 130.57(13)
O3 V1 V7 129.33(14)
O16 V1 V7 39.85(12)
O15 V1 V7 39.61(11)
O10 V1 V7 84.80(11)
O1 V1 V3 135.39(16)
O2 V1 V3 83.59(13)
O3 V1 V3 33.00(13)
O16 V1 V3 124.40(12)
O15 V1 V3 86.91(12)
O10 V1 V3 48.29(10)
V7 V1 V3 119.38(4)
O9 V5 O18 106.9(2)
O9 V5 O16 99.02(19)
O18 V5 O16 98.65(19)
O9 V5 O14 95.54(19)
O18 V5 O14 94.98(19)
O16 V5 O14 156.19(17)
O9 V5 O10 87.48(18)
O18 V5 O10 165.24(19)
O16 V5 O10 81.95(16)
O14 V5 O10 79.98(16)
O9 V5 O19 165.49(18)
O18 V5 O19 87.18(19)
O16 V5 O19 81.92(16)
O14 V5 O19 79.35(16)
O10 V5 O19 78.29(15)
O9 V5 V9 145.61(14)
O18 V5 V9 38.78(15)
O16 V5 V9 90.80(13)
O14 V5 V9 87.69(12)
O10 V5 V9 126.66(12)
O19 V5 V9 48.40(10)
O9 V5 V2 39.17(14)
O18 V5 V2 146.03(16)
O16 V5 V2 90.64(12)
O14 V5 V2 88.83(12)
O10 V5 V2 48.33(11)
O19 V5 V2 126.60(11)
V9 V5 V2 174.46(4)
O12 V4 O8 101.9(2)
O12 V4 O7 102.8(2)
O8 V4 O7 94.16(19)
O12 V4 O13 100.7(2)
O8 V4 O13 91.61(18)
O7 V4 O13 154.10(17)
O12 V4 O14 100.6(2)
O8 V4 O14 155.87(18)
O7 V4 O14 89.19(18)
O13 V4 O14 75.77(17)
O12 V4 O10 175.8(2)
O8 V4 O10 81.04(16)
O7 V4 O10 79.79(17)
O13 V4 O10 76.21(15)
O14 V4 O10 76.05(15)
O12 V4 V8 91.18(17)
O8 V4 V8 129.82(15)
O7 V4 V8 130.06(13)
O13 V4 V8 38.21(12)
O14 V4 V8 40.91(12)
O10 V4 V8 84.67(11)
O21 V8 O25 104.4(2)
O21 V8 O24 102.2(2)
O25 V8 O24 96.0(2)
O21 V8 O13 100.3(2)
O25 V8 O13 91.53(18)
O24 V8 O13 153.68(17)
O21 V8 O14 98.2(2)
O25 V8 O14 155.56(18)
O24 V8 O14 87.92(18)
O13 V8 O14 75.38(16)
O21 V8 O19 172.8(2)
O25 V8 O19 81.99(17)
O24 V8 O19 79.97(16)
O13 V8 O19 76.15(15)
O14 V8 O19 74.93(16)
O21 V8 V10 138.05(18)
O25 V8 V10 33.95(13)
O24 V8 V10 83.44(14)
O13 V8 V10 89.00(13)
O14 V8 V10 123.64(12)
O19 V8 V10 48.71(11)
O21 V8 V4 89.47(17)
O25 V8 V4 130.14(14)
O24 V8 V4 128.00(15)
O13 V8 V4 38.62(12)
O14 V8 V4 40.09(11)
O19 V8 V4 83.89(11)
V10 V8 V4 119.90(5)
O21 V8 V9 135.21(16)
O25 V8 V9 84.51(14)
O24 V8 V9 33.09(13)
O13 V8 V9 123.63(12)
O14 V8 V9 85.81(12)
O19 V8 V9 47.57(10)
V10 V8 V9 58.73(4)
V4 V8 V9 118.31(5)
O6 V3 O5 104.4(2)
O6 V3 O3 103.8(2)
O5 V3 O3 91.88(19)
O6 V3 O8 100.7(2)
O5 V3 O8 89.40(19)
O3 V3 O8 154.35(18)
O6 V3 O11 99.4(2)
O5 V3 O11 156.07(17)
O3 V3 O11 84.89(18)
O8 V3 O11 83.64(18)
O6 V3 O10 173.7(2)
O5 V3 O10 81.61(16)
O3 V3 O10 77.69(16)
O8 V3 O10 77.17(15)
O11 V3 O10 74.53(15)
O6 V3 V2 137.38(19)
O5 V3 V2 33.02(13)
O3 V3 V2 84.26(14)
O8 V3 V2 82.95(13)
O11 V3 V2 123.11(12)
O10 V3 V2 48.59(10)
O6 V3 V6 130.37(18)
O5 V3 V6 125.17(13)
O3 V3 V6 79.49(13)
O8 V3 V6 78.88(13)
O11 V3 V6 30.96(11)
O10 V3 V6 43.57(10)
V2 V3 V6 92.16(4)
O6 V3 V1 135.63(18)
O5 V3 V1 82.32(14)
O3 V3 V1 31.89(12)
O8 V3 V1 123.44(12)
O11 V3 V1 82.53(12)
O10 V3 V1 46.28(10)
V2 V3 V1 60.82(4)
V6 V3 V1 62.26(4)
O17 V7 O23 102.4(2)
O17 V7 O22 102.4(2)
O23 V7 O22 94.75(19)
O17 V7 O15 101.1(2)
O23 V7 O15 90.17(18)
O22 V7 O15 154.31(18)
O17 V7 O16 99.8(2)
O23 V7 O16 155.94(18)
O22 V7 O16 89.42(18)
O15 V7 O16 76.49(17)
O17 V7 O19 175.4(2)
O23 V7 O19 81.29(17)
O22 V7 O19 79.89(16)
O15 V7 O19 75.96(15)
O16 V7 O19 76.13(15)
O17 V7 V1 90.60(17)
O23 V7 V1 130.36(14)
O22 V7 V1 129.22(14)
O15 V7 V1 40.19(12)
O16 V7 V1 39.82(11)
O19 V7 V1 84.87(11)
O28 V10 O27 105.3(2)
O28 V10 O23 102.3(2)
O27 V10 O23 92.08(19)
O28 V10 O25 101.5(2)
O27 V10 O25 92.08(19)
O23 V10 O25 153.85(19)
O28 V10 O20 99.3(2)
O27 V10 O20 155.39(19)
O23 V10 O20 83.28(18)
O25 V10 O20 82.26(18)
O28 V10 O19 172.9(2)
O27 V10 O19 81.72(17)
O23 V10 O19 77.56(16)
O25 V10 O19 77.53(16)
O20 V10 O19 73.68(15)
O28 V10 V9 138.65(18)
O27 V10 V9 33.32(14)
O23 V10 V9 84.71(13)
O25 V10 V9 84.69(13)
O20 V10 V9 122.08(13)
O19 V10 V9 48.40(10)
O28 V10 V6 129.93(18)
O27 V10 V6 124.72(14)
O23 V10 V6 78.99(13)
O25 V10 V6 77.45(13)
O20 V10 V6 30.67(12)
O19 V10 V6 43.01(9)
V9 V10 V6 91.41(4)
O28 V10 V8 133.27(18)
O27 V10 V8 81.98(14)
O23 V10 V8 123.85(14)
O25 V10 V8 31.84(12)
O20 V10 V8 80.69(13)
O19 V10 V8 46.30(10)
V9 V10 V8 60.73(3)
V6 V10 V8 60.84(4)
O4 V2 O5 104.6(2)
O4 V2 O7 101.8(2)
O5 V2 O7 92.18(18)
O4 V2 O2 102.2(2)
O5 V2 O2 91.65(18)
O7 V2 O2 153.92(19)
O4 V2 O9 99.0(2)
O5 V2 O9 156.33(18)
O7 V2 O9 83.13(17)
O2 V2 O9 83.07(17)
O4 V2 O10 172.74(19)
O5 V2 O10 82.61(17)
O7 V2 O10 77.37(17)
O2 V2 O10 77.57(16)
O9 V2 O10 73.72(15)
O4 V2 V3 138.08(17)
O5 V2 V3 33.45(13)
O7 V2 V3 85.13(14)
O2 V2 V3 83.95(13)
O9 V2 V3 122.89(12)
O10 V2 V3 49.17(10)
O4 V2 V5 129.80(17)
O5 V2 V5 125.56(14)
O7 V2 V5 79.16(13)
O2 V2 V5 77.66(13)
O9 V2 V5 30.78(12)
O10 V2 V5 42.96(10)
V3 V2 V5 92.11(4)
O26 V9 O27 103.9(2)
O26 V9 O24 103.0(2)
O27 V9 O24 91.51(19)
O26 V9 O22 100.3(2)
O27 V9 O22 91.29(19)
O24 V9 O22 155.09(18)
O26 V9 O18 99.0(2)
O27 V9 O18 156.98(17)
O24 V9 O18 85.51(19)
O22 V9 O18 82.32(18)
O26 V9 O19 173.2(2)
O27 V9 O19 82.69(16)
O24 V9 O19 78.07(16)
O22 V9 O19 77.75(15)
O18 V9 O19 74.35(15)
O26 V9 V10 137.0(2)
O27 V9 V10 33.14(13)
O24 V9 V10 84.61(14)
O22 V9 V10 84.28(13)
O18 V9 V10 123.88(12)
O19 V9 V10 49.55(10)
O26 V9 V5 130.0(2)
O27 V9 V5 125.93(13)
O24 V9 V5 80.89(14)
O22 V9 V5 77.46(13)
O18 V9 V5 31.07(11)
O19 V9 V5 43.29(10)
V10 V9 V5 92.81(4)
O26 V9 V8 135.43(18)
O27 V9 V8 81.70(13)
O24 V9 V8 32.46(12)
O22 V9 V8 124.02(12)
O18 V9 V8 83.65(12)
O19 V9 V8 46.28(10)
V10 V9 V8 60.54(4)
V5 V9 V8 63.70(4)
V6 O15 V7 107.64(18)
V6 O15 V1 107.3(2)
V7 O15 V1 100.20(18)
V6 O13 V8 107.29(18)
V6 O13 V4 107.44(18)
V8 O13 V4 103.17(19)
V6 O11 V3 110.5(2)
V5 O16 V1 107.15(18)
V5 O16 V7 107.46(18)
V1 O16 V7 100.33(18)
V7 O22 V9 114.2(2)
V4 O8 V3 115.0(2)
V10 O27 V9 113.5(2)
V8 O24 V9 114.4(2)
V2 O5 V3 113.5(2)
V1 O2 V2 114.3(2)
V1 O3 V3 115.1(2)
V8 O25 V10 114.2(2)
V5 O10 V6 101.79(17)
V5 O10 V4 95.38(15)
V6 O10 V4 92.28(15)
V5 O10 V1 91.92(15)
V6 O10 V1 93.82(16)
V4 O10 V1 169.3(2)
V5 O10 V2 88.71(15)
V6 O10 V2 169.49(19)
V4 O10 V2 86.22(14)
V1 O10 V2 86.20(13)
V5 O10 V3 170.7(2)
V6 O10 V3 87.29(14)
V4 O10 V3 86.14(13)
V1 O10 V3 85.43(13)
V2 O10 V3 82.23(13)
V5 O14 V4 106.08(18)
V5 O14 V8 106.80(19)
V4 O14 V8 99.00(18)
V5 O18 V9 110.1(2)
V6 O20 V10 111.0(2)
V6 O19 V5 101.95(17)
V6 O19 V8 91.87(14)
V5 O19 V8 96.82(16)
V6 O19 V7 93.44(15)
V5 O19 V7 91.86(14)
V8 O19 V7 168.7(2)
V6 O19 V9 169.7(2)
V5 O19 V9 88.31(15)
V8 O19 V9 86.14(14)
V7 O19 V9 86.85(13)
V6 O19 V10 87.73(15)
V5 O19 V10 170.06(19)
V8 O19 V10 84.99(13)
V7 O19 V10 85.23(14)
V9 O19 V10 82.05(13)
V7 O23 V10 114.9(2)
Zn1 O29 HA29 130.2
Zn1 O29 HB29 103.9
HA29 O29 HB29 106.1
C12 N17 N16 106.5(5)
C12 N17 Zn3 129.2(4)
N16 N17 Zn3 124.1(4)
V4 O7 V2 115.1(2)
Zn3 O34 HA34 134.8
Zn3 O34 HB34 111.5
HA34 O34 HB34 107.1
V5 O9 V2 110.1(2)
C5 N7 N8 106.8(5)
C5 N7 Zn1 130.7(4)
N8 N7 Zn1 122.5(4)
C8 N11 N10 107.2(5)
C8 N11 Zn3 128.6(4)
N10 N11 Zn3 123.9(4)
Zn3 O33 HA33 131.0
Zn3 O33 HB33 121.3
HA33 O33 HB33 106.7
Zn1 O31 HA31 119.3
Zn1 O31 HB31 117.2
HA31 O31 HB31 106.8
C1 N1 N2 107.2(5)
C1 N1 Zn1 128.2(5)
N2 N1 Zn1 124.3(4)
Zn1 O30 HA30 119.3
Zn1 O30 HB30 115.0
HA30 O30 HB30 105.8
C6 N9 C5 105.9(5)
C6 N9 H9N 127.0
C5 N9 H9N 127.0
C10 N14 N13 106.3(5)
C10 N14 Zn3 128.9(5)
N13 N14 Zn3 124.7(4)
C7 N12N C8 105.7(6)
C7 N12N H12N 127.1
C8 N12N H12N 127.1
C3 N4 N5 106.3(5)
C3 N4 Zn1 129.1(5)
N5 N4 Zn1 124.6(4)
C7 N10 N11 106.1(5)
C7 N10 Zn2 128.1(5)
N11 N10 Zn2 125.2(4)
C11 N16 N17 106.3(5)
C11 N16 Zn2 128.2(5)
N17 N16 Zn2 124.4(4)
C13 N20 N19 102.3(6)
N7 C5 N9 109.9(6)
N7 C5 H5 125.0
N9 C5 H5 125.0
C6 N8 N7 106.7(5)
C6 N8 Zn2 126.8(5)
N7 N8 Zn2 126.3(4)
Zn3 O32 HA32 124.0
Zn3 O32 HB32 108.5
HA32 O32 HB32 119.5
C4 N5 N4 107.5(5)
C4 N5 Zn2 128.1(5)
N4 N5 Zn2 124.2(4)
C9 N13 N14 108.5(5)
C9 N13 Zn2 127.5(5)
N14 N13 Zn2 123.8(4)
C3 N6 C4 105.0(5)
C3 N6 H6N 127.5
C4 N6 H6N 127.5
C2 N2 N1 108.1(6)
C2 N2 Zn2 126.0(5)
N1 N2 Zn2 124.1(4)
C10 N15 C9 106.0(6)
C10 N15 H15N 127.0
C9 N15 H15N 127.0
N1 C1 N3 109.7(6)
N1 C1 H1 125.2
N3 C1 H1 125.2
C14 N19 N20 109.9(6)
C14 N19 H19N 125.0
N20 N19 H19N 125.0
C1 N3 C2 105.8(6)
C1 N3 H3N 127.1
C2 N3 H3N 127.1
C12 N18 C11 106.8(5)
C12 N18 H18N 126.6
C11 N18 H18N 126.6
N17 C12 N18 110.2(6)
N17 C12 H12 124.9
N18 C12 H12 124.9
N2 C2 N3 109.2(6)
N2 C2 H2 125.4
N3 C2 H2 125.4
N10 C7 N12N 110.9(6)
N10 C7 H7 124.5
N12N C7 H7 124.5
N4 C3 N6 110.5(6)
N4 C3 H3 124.8
N6 C3 H3 124.8
N8 C6 N9 110.6(6)
N8 C6 H6 124.7
N9 C6 H6 124.7
N5 C4 N6 110.7(6)
N5 C4 H4 124.7
N6 C4 H4 124.7
N16 C11 N18 110.1(6)
N16 C11 H11 125.0
N18 C11 H11 125.0
N19 C14 N21 109.9(6)
N19 C14 H14 125.0
N21 C14 H14 125.0
N11 C8 N12N 110.0(6)
N11 C8 H8 125.0
N12N C8 H8 125.0
N14 C10 N15 110.1(6)
N14 C10 H10 124.9
N15 C10 H10 124.9
N13 C9 N15 109.0(6)
N13 C9 H9 125.5
N15 C9 H9 125.5
C14 N21 C13 102.9(6)
N20 C13 N21 114.8(6)
N20 C13 H13 122.6
N21 C13 H13 122.6
O9W O3W O2W 135.0(3)

loop_
_geom_bond_atom_site_label_1
_geom_bond_atom_site_label_2
_geom_bond_distance
Zn1 N4 2.106(5)
Zn1 O31 2.112(4)
Zn1 O29 2.121(4)
Zn1 O30 2.122(5)
Zn1 N7 2.132(5)
Zn1 N1 2.138(5)
Zn2 N10 2.150(5)
Zn2 N8 2.154(5)
Zn2 N13 2.177(5)
Zn2 N2 2.181(5)
Zn2 N16 2.187(5)
Zn2 N5 2.188(5)
Zn3 O34 2.101(4)
Zn3 N17 2.103(5)
Zn3 O32 2.123(5)
Zn3 O33 2.131(5)
Zn3 N11 2.132(5)
Zn3 N14 2.140(5)
V6 O20 1.690(4)
V6 O11 1.691(4)
V6 O13 1.923(4)
V6 O15 1.958(4)
V6 O19 2.113(4)
V6 O10 2.124(4)
V6 V3 3.0780(17)
V6 V10 3.0946(17)
V1 O1 1.615(4)
V1 O2 1.812(4)
V1 O3 1.816(4)
V1 O16 2.000(4)
V1 O15 2.014(4)
V1 O10 2.257(4)
V1 V7 3.0719(17)
V1 V3 3.1122(16)
V5 O9 1.684(4)
V5 O18 1.694(4)
V5 O16 1.901(4)
V5 O14 2.009(4)
V5 O10 2.108(4)
V5 O19 2.114(4)
V5 V9 3.0821(17)
V5 V2 3.0920(17)
V4 O12 1.611(4)
V4 O8 1.809(4)
V4 O7 1.823(4)
V4 O13 1.996(4)
V4 O14 2.031(4)
V4 O10 2.256(4)
V4 V8 3.1148(17)
V8 O21 1.618(4)
V8 O25 1.800(4)
V8 O24 1.837(4)
V8 O13 1.979(4)
V8 O14 2.065(4)
V8 O19 2.258(4)
V8 V10 3.1111(18)
V8 V9 3.1167(16)
V3 O6 1.594(4)
V3 O5 1.835(4)
V3 O3 1.872(4)
V3 O8 1.905(4)
V3 O11 2.046(4)
V3 O10 2.331(4)
V3 V2 3.0519(18)
V7 O17 1.608(4)
V7 O23 1.813(4)
V7 O22 1.844(4)
V7 O15 1.990(4)
V7 O16 2.001(4)
V7 O19 2.262(4)
V10 O28 1.602(5)
V10 O27 1.821(4)
V10 O23 1.889(4)
V10 O25 1.905(4)
V10 O20 2.057(4)
V10 O19 2.347(4)
V10 V9 3.0539(18)
V2 O4 1.604(5)
V2 O5 1.814(4)
V2 O7 1.874(4)
V2 O2 1.902(4)
V2 O9 2.079(4)
V2 O10 2.310(4)
V9 O26 1.604(4)
V9 O27 1.830(4)
V9 O24 1.869(4)
V9 O22 1.895(4)
V9 O18 2.056(5)
V9 O19 2.306(4)
O29 HA29 0.8592
O29 HB29 0.8589
N17 C12 1.313(7)
N17 N16 1.387(7)
O34 HA34 0.8525
O34 HB34 0.8546
N7 C5 1.309(8)
N7 N8 1.380(7)
N11 C8 1.308(8)
N11 N10 1.373(7)
O33 HA33 0.8557
O33 HB33 0.8561
O31 HA31 0.8080
O31 HB31 0.8519
N1 C1 1.307(8)
N1 N2 1.368(7)
O30 HA30 0.8644
O30 HB30 0.8560
N9 C6 1.327(9)
N9 C5 1.348(8)
N9 H9N 0.8800
N14 C10 1.310(8)
N14 N13 1.375(7)
N12N C7 1.327(9)
N12N C8 1.336(8)
N12N H12N 0.8800
N4 C3 1.321(7)
N4 N5 1.379(7)
N10 C7 1.310(8)
N16 C11 1.316(8)
N20 C13 1.319(9)
N20 N19 1.373(8)
C5 H5 0.9500
N8 C6 1.311(8)
O32 HA32 0.8648
O32 HB32 0.8635
N5 C4 1.288(8)
N13 C9 1.294(8)
N6 C3 1.336(9)
N6 C4 1.358(8)
N6 H6N 0.8800
N2 C2 1.299(8)
N15 C10 1.339(9)
N15 C9 1.358(9)
N15 H15N 0.8800
C1 N3 1.348(9)
C1 H1 0.9500
N19 C14 1.333(9)
N19 H19N 0.8800
N3 C2 1.359(9)
N3 H3N 0.8800
N18 C12 1.324(9)
N18 C11 1.328(8)
N18 H18N 0.8800
C12 H12 0.9500
C2 H2 0.9500
C7 H7 0.9500
C3 H3 0.9500
C6 H6 0.9500
C4 H4 0.9500
C11 H11 0.9500
C14 N21 1.337(9)
C14 H14 0.9500
C8 H8 0.9500
C10 H10 0.9500
C9 H9 0.9500
N21 C13 1.360(9)
C13 H13 0.9500
O2W O3W 2.789(9)
O3W O9W 2.661(9)
O4W O10W 2.777(8)
O7W O8W 2.733(11)

loop_
_geom_hbond_atom_site_label_D
_geom_hbond_atom_site_label_H
_geom_hbond_atom_site_label_A
_geom_hbond_distance_DH
_geom_hbond_distance_HA
_geom_hbond_distance_DA
_geom_hbond_angle_DHA
_geom_hbond_site_symmetry_A
O34 HA34 O3 0.85 1.83 2.633(6) 156.8 .
N9 H9N O22 0.88 1.86 2.727(6) 169.1 2_756
N18 H18N O2 0.88 1.93 2.741(7) 153.3 2_756
N12N H12N O8 0.88 1.80 2.605(7) 151.9 2_755
N6 H6N O25 0.88 2.01 2.846(7) 157.6 2_755
O29 HA29 O24 0.86 1.85 2.634(6) 151.3 1_465
O33 HA33 O21 0.86 2.21 2.945(6) 144.5 1_565
O30 HB30 O1 0.86 2.01 2.809(6) 155.7 1_455
O32 HA32 O29 0.86 2.26 2.732(7) 114.3 1_655
